data_7247226
loop_
_publ_author_name
'Ajaykamal, Tamilarasan'
'Palaniandavar, Mallayan'

_publ_section_title
;
 Mononuclear nickel(ii)--flavonolate complexes of tetradentate tripodal 4N
 ligands as structural and functional models for quercetin
 2,4-dioxygenase: structures, spectra, redox and dioxygenase activity
;
_journal_issue 35
_journal_name_full 'RSC Advances'
_journal_page_first 24674
_journal_page_last 24690
_journal_paper_doi 10.1039/D3RA04834A
_journal_volume 13
_journal_year 2023
_chemical_formula_sum 'C H Cl N Ni O'
_chemical_formula_weight 137.19
_space_group_crystal_system triclinic
_space_group_IT_number 1
_space_group_name_Hall 'P 1'
_space_group_name_H-M_alt 'P 1'
_atom_sites_solution_hydrogens geom
_audit_creation_method SHELXL-2014
_audit_update_record
;
2019-10-01 deposited with the CCDC.	2023-08-02 downloaded from the CCDC.
;
_cell_angle_alpha 97.26(3)
_cell_angle_beta 96.87(3)
_cell_angle_gamma 109.19(3)
_cell_formula_units_Z 20
_cell_length_a 10.101(5)
_cell_length_b 14.304(7)
_cell_length_c 15.831(8)
_cell_measurement_temperature 296(2)
_cell_volume 2111.0(19)
_computing_structure_refinement 'SHELXL-2014 (Sheldrick, 2014)'
_diffrn_ambient_temperature 296(2)
_diffrn_measured_fraction_theta_full 0.999
_diffrn_measured_fraction_theta_max 0.923
_diffrn_radiation_type MoK\a
_diffrn_radiation_wavelength 0.71073
_diffrn_reflns_av_R_equivalents 0.2046
_diffrn_reflns_av_unetI/netI 0.2822
_diffrn_reflns_Laue_measured_fraction_full 0.999
_diffrn_reflns_Laue_measured_fraction_max 0.923
_diffrn_reflns_limit_h_max 13
_diffrn_reflns_limit_h_min -13
_diffrn_reflns_limit_k_max 19
_diffrn_reflns_limit_k_min -19
_diffrn_reflns_limit_l_max 21
_diffrn_reflns_limit_l_min -21
_diffrn_reflns_number 67595
_diffrn_reflns_point_group_measured_fraction_full 0.998
_diffrn_reflns_point_group_measured_fraction_max 0.913
_diffrn_reflns_theta_full 25.242
_diffrn_reflns_theta_max 29.465
_diffrn_reflns_theta_min 1.316
_exptl_absorpt_coefficient_mu 5.033
_exptl_crystal_density_diffrn 2.158
_exptl_crystal_F_000 1340
_refine_diff_density_max 2.487
_refine_diff_density_min -0.838
_refine_diff_density_rms 0.164
_refine_ls_abs_structure_details
;
 Flack x determined using 2407 quotients [(I+)-(I-)]/[(I+)+(I-)]
 (Parsons, Flack and Wagner, Acta Cryst. B69 (2013) 249-259).
;
_refine_ls_abs_structure_Flack 0.52(2)
_refine_ls_extinction_method none
_refine_ls_goodness_of_fit_ref 1.181
_refine_ls_hydrogen_treatment constr
_refine_ls_matrix_type full
_refine_ls_number_parameters 1016
_refine_ls_number_reflns 21408
_refine_ls_number_restraints 3
_refine_ls_restrained_S_all 1.181
_refine_ls_R_factor_all 0.2917
_refine_ls_R_factor_gt 0.1420
_refine_ls_shift/su_max 2.986
_refine_ls_shift/su_mean 0.172
_refine_ls_structure_factor_coef Fsqd
_refine_ls_weighting_details 'w=1/[\s^2^(Fo^2^)+(0.1000P)^2^] where P=(Fo^2^+2Fc^2^)/3'
_refine_ls_weighting_scheme calc
_refine_ls_wR_factor_gt 0.3222
_refine_ls_wR_factor_ref 0.3963
_reflns_Friedel_coverage 0.978
_reflns_Friedel_fraction_full 0.998
_reflns_Friedel_fraction_max 0.903
_reflns_number_gt 7429
_reflns_number_total 21408
_reflns_threshold_expression 'I > 2\s(I)'
_cod_data_source_file d3ra04834a2.cif
_cod_data_source_block NSI_MPTA_145_0m
_cod_original_cell_volume 2110.9(19)
_cod_database_code 7247226
_shelx_space_group_comment
;
The symmetry employed for this shelxl refinement is uniquely defined
by the following loop, which should always be used as a source of
symmetry information in preference to the above space-group names.
They are only intended as comments.
;
_shelxl_version_number 2014-3

loop_
_space_group_symop_operation_xyz
'x, y, z'

loop_
_atom_site_label
_atom_site_type_symbol
_atom_site_fract_x
_atom_site_fract_y
_atom_site_fract_z
_atom_site_U_iso_or_equiv
_atom_site_adp_type
_atom_site_occupancy
_atom_site_site_symmetry_order
_atom_site_calc_flag
_atom_site_refinement_flags_posn
_atom_site_refinement_flags_adp
_atom_site_refinement_flags_occupancy
_atom_site_disorder_assembly
_atom_site_disorder_group
Ni1 Ni 0.1847(2) 0.64924(18) 0.75528(14) 0.0436(8) Uani 1 1 d . . . . .
Ni2 Ni 0.9788(3) 0.15207(19) 0.17136(18) 0.0553(9) Uani 1 1 d . . . . .
N3 N 0.225(2) 0.603(2) 0.6430(14) 0.105(12) Uani 1 1 d . . . . .
N2 N 0.165(2) 0.7731(16) 0.6911(11) 0.056(6) Uani 1 1 d . . . . .
N1 N -0.0252(18) 0.5954(14) 0.6990(11) 0.042(4) Uani 1 1 d . . . . .
C2 C 0.391(2) 0.7603(17) 0.7964(13) 0.037(5) Uani 1 1 d . . . . .
N5 N -0.209(2) 0.6211(19) 0.6243(11) 0.058(6) Uani 1 1 d . . . . .
N7 N 0.522(2) 0.9256(16) 0.8219(12) 0.060(6) Uani 1 1 d . . . . .
C13 C 0.251(2) 0.6178(17) 0.5023(13) 0.035(5) Uani 1 1 d . . . . .
O1 O 0.1263(15) 0.6923(11) 0.8746(9) 0.042(4) Uani 1 1 d . . . . .
O2 O 0.2189(15) 0.5464(12) 0.8145(8) 0.043(4) Uani 1 1 d . . . . .
O3 O 0.2227(18) 0.5110(12) 1.0386(11) 0.055(4) Uani 1 1 d . . . . .
C8 C 0.606(3) 0.8676(19) 0.848(2) 0.079(10) Uani 1 1 d . . . . .
C5 C 0.720(2) 0.7352(14) 0.9012(15) 0.062(7) Uani 1 1 d . . . . .
H5 H 0.7643 0.6896 0.9141 0.074 Uiso 1 1 calc R U . . .
C4 C 0.577(3) 0.698(3) 0.872(2) 0.083(9) Uani 1 1 d . . . . .
H4 H 0.5179 0.6339 0.8768 0.099 Uiso 1 1 calc R U . . .
C7 C 0.752(3) 0.9110(18) 0.8931(15) 0.067(7) Uani 1 1 d . . . . .
H7 H 0.8026 0.9799 0.9064 0.080 Uiso 1 1 calc R U . . .
C6 C 0.809(2) 0.8403(15) 0.9140(16) 0.072(8) Uani 1 1 d . . . . .
H6 H 0.9058 0.8600 0.9366 0.087 Uiso 1 1 calc R U . . .
C3 C 0.526(3) 0.769(3) 0.8307(16) 0.074(9) Uani 1 1 d . . . . .
C1 C 0.387(3) 0.8452(17) 0.7824(16) 0.048(6) Uani 1 1 d . . . . .
C10 C 0.260(3) 0.867(2) 0.7530(16) 0.064(8) Uani 1 1 d . . . . .
H10A H 0.2828 0.9249 0.7239 0.076 Uiso 1 1 calc R U . . .
H10B H 0.2137 0.8809 0.8012 0.076 Uiso 1 1 calc R U . . .
C12 C 0.230(2) 0.6549(15) 0.5826(15) 0.038(5) Uani 1 1 d . . . . .
C15 C 0.266(3) 0.439(2) 0.4510(16) 0.065(8) Uani 1 1 d . . . . .
H15 H 0.2703 0.4407 0.3928 0.078 Uiso 1 1 calc R U . . .
C18 C 0.239(2) 0.4232(16) 0.6239(13) 0.041(5) Uani 1 1 d . . . . .
H18 H 0.2373 0.4159 0.6814 0.050 Uiso 1 1 calc R U . . .
C19 C 0.239(2) 0.509(2) 0.5948(14) 0.047(6) Uani 1 1 d . . . . .
C14 C 0.266(3) 0.523(2) 0.5072(15) 0.066(8) Uani 1 1 d . . . . .
C11 C 0.230(3) 0.763(2) 0.6050(13) 0.060(8) Uani 1 1 d . . . . .
H11A H 0.1736 0.7775 0.5578 0.073 Uiso 1 1 calc R U . . .
H11B H 0.3264 0.8107 0.6135 0.073 Uiso 1 1 calc R U . . .
C24 C -0.255(2) 0.526(2) 0.6358(14) 0.057(7) Uani 1 1 d . . . . .
C21 C 0.016(3) 0.766(2) 0.6780(16) 0.062(8) Uani 1 1 d . . . . .
H21 H -0.0160 0.8199 0.6780 0.074 Uiso 1 1 calc R U . . .
C23 C -0.129(3) 0.5088(18) 0.6854(16) 0.062(7) Uani 1 1 d . . . . .
C22 C -0.072(2) 0.6640(19) 0.6652(12) 0.041(6) Uani 1 1 d . . . . .
C26 C -0.401(3) 0.345(3) 0.6258(18) 0.091(12) Uani 1 1 d . . . . .
H26 H -0.4893 0.2944 0.6137 0.109 Uiso 1 1 calc R U . . .
C25 C -0.388(3) 0.437(3) 0.604(2) 0.099(14) Uani 1 1 d . . . . .
H25A H -0.4654 0.4552 0.6230 0.119 Uiso 1 1 calc R U . . .
H25B H -0.4043 0.4277 0.5415 0.119 Uiso 1 1 calc R U . . .
C29 C -0.145(2) 0.417(2) 0.7039(14) 0.052(6) Uani 1 1 d . . . . .
H29 H -0.0709 0.4099 0.7404 0.062 Uiso 1 1 calc R U . . .
C31 C 0.1501(19) 0.6405(13) 0.9293(9) 0.022(4) Uani 1 1 d . . . . .
C35 C 0.086(2) 0.6595(16) 1.1894(11) 0.046(5) Uani 1 1 d . . . . .
H35 H 0.0651 0.6567 1.2448 0.055 Uiso 1 1 calc R U . . .
C30 C 0.2016(19) 0.5621(15) 0.8990(10) 0.026(4) Uani 1 1 d . . . . .
C33 C 0.0766(19) 0.7177(14) 1.0513(10) 0.033(4) Uani 1 1 d . . . . .
H33 H 0.0502 0.7577 1.0156 0.039 Uiso 1 1 calc R U . . .
C32 C 0.1322(17) 0.6482(13) 1.0134(11) 0.022(4) Uani 1 1 d . . . . .
C36 C 0.142(3) 0.5959(18) 1.1571(12) 0.056(7) Uani 1 1 d . . . . .
H36 H 0.1661 0.5528 1.1902 0.068 Uiso 1 1 calc R U . . .
C34 C 0.055(2) 0.7350(18) 1.1448(11) 0.054(6) Uani 1 1 d . . . . .
H34 H 0.0258 0.7859 1.1696 0.065 Uiso 1 1 calc R U . . .
C37 C 0.165(2) 0.5937(16) 1.0679(13) 0.042(5) Uani 1 1 d . . . . .
N10 N 0.9296(17) 0.2010(12) 0.2883(11) 0.040(4) Uani 1 1 d . . . . .
N9 N 0.9958(18) 0.0283(14) 0.2441(16) 0.064(7) Uani 1 1 d . . . . .
N8 N 1.189(3) 0.2081(16) 0.2237(13) 0.056(6) Uani 1 1 d . . . . .
N11 N 0.780(2) 0.0464(13) 0.1252(13) 0.052(5) Uani 1 1 d . . . . .
N13 N 0.907(2) 0.1875(18) 0.4228(13) 0.060(6) Uani 1 1 d . . . . .
N12 N 1.3755(19) 0.1876(16) 0.3073(14) 0.057(6) Uani 1 1 d . . . . .
C65 C 0.642(3) 0.0288(15) 0.0828(15) 0.049(6) Uani 1 1 d . . . . .
O5 O 0.9578(18) 0.2609(11) 0.1129(12) 0.052(4) Uani 1 1 d . . . . .
O6 O 0.9442(16) 0.2761(11) -0.1128(9) 0.043(4) Uani 1 1 d . . . . .
O4 O 1.028(2) 0.1061(16) 0.0485(11) 0.076(6) Uani 1 1 d . . . . .
C47A C 1.237(3) 0.148(2) 0.2654(18) 0.062(7) Uani 1 1 d . . . . .
C47 C 1.315(4) 0.401(3) 0.227(2) 0.085(11) Uani 1 1 d . . . . .
H47A H 1.2874 0.3974 0.1652 0.102 Uiso 1 1 calc R U . . .
H47B H 1.2499 0.4242 0.2567 0.102 Uiso 1 1 calc R U . . .
C48 C 1.308(2) 0.2942(19) 0.2466(14) 0.044(6) Uani 1 1 d . . . . .
C46 C 1.447(4) 0.464(2) 0.254(2) 0.076(9) Uani 1 1 d . . . . .
H46 H 1.4730 0.5238 0.2316 0.091 Uiso 1 1 calc R U . . .
C50 C 1.146(3) 0.0367(18) 0.2569(19) 0.070(8) Uani 1 1 d . . . . .
H50A H 1.1639 -0.0029 0.2082 0.084 Uiso 1 1 calc R U . . .
H50B H 1.1688 0.0117 0.3089 0.084 Uiso 1 1 calc R U . . .
C45 C 1.542(3) 0.452(2) 0.305(2) 0.095(12) Uani 1 1 d . . . . .
H45 H 1.6188 0.5083 0.3335 0.113 Uiso 1 1 calc R U . . .
C52 C 0.911(2) 0.2788(16) 0.4159(16) 0.042(6) Uani 1 1 d . . . . .
C57 C 0.920(2) 0.2901(16) 0.3288(18) 0.052(7) Uani 1 1 d . . . . .
C56 C 0.929(2) 0.3760(17) 0.303(2) 0.066(8) Uani 1 1 d . . . . .
H56 H 0.9423 0.3838 0.2463 0.079 Uiso 1 1 calc R U . . .
C51 C 0.930(3) 0.136(3) 0.3448(16) 0.073(9) Uani 1 1 d . . . . .
C55 C 0.919(2) 0.458(2) 0.3623(18) 0.056(7) Uani 1 1 d . . . . .
H55 H 0.9194 0.5174 0.3442 0.067 Uiso 1 1 calc R U . . .
C53 C 0.892(3) 0.355(2) 0.4787(17) 0.061(7) Uani 1 1 d . . . . .
H53 H 0.8706 0.3415 0.5323 0.074 Uiso 1 1 calc R U . . .
C54 C 0.907(3) 0.444(2) 0.459(2) 0.084(9) Uani 1 1 d . . . . .
H54 H 0.9095 0.4971 0.5005 0.101 Uiso 1 1 calc R U . . .
C58 C 0.932(3) 0.149(4) 0.505(2) 0.19(3) Uani 1 1 d . . . . .
H58A H 0.9954 0.2039 0.5489 0.282 Uiso 1 1 calc R U . . .
H58B H 0.9734 0.0983 0.4954 0.282 Uiso 1 1 calc R U . . .
H58C H 0.8430 0.1214 0.5249 0.282 Uiso 1 1 calc R U . . .
C62 C 0.768(3) -0.051(2) 0.1367(17) 0.059(7) Uani 1 1 d . . . . .
C66 C 0.385(6) 0.012(6) 0.033(5) 0.26(5) Uani 1 1 d . . . . .
H66A H 0.3269 0.0504 0.0170 0.397 Uiso 1 1 calc R U . . .
H66B H 0.3512 -0.0218 0.0791 0.397 Uiso 1 1 calc R U . . .
H66C H 0.3799 -0.0368 -0.0160 0.397 Uiso 1 1 calc R U . . .
N1B N 0.643(3) -0.1130(15) 0.113(3) 0.166(17) Uani 1 1 d . . . . .
C67 C 0.902(3) -0.0654(16) 0.1866(19) 0.070(9) Uani 1 1 d . . . . .
H67A H 0.8714 -0.1180 0.2206 0.084 Uiso 1 1 calc R U . . .
H67B H 0.9549 -0.0864 0.1453 0.084 Uiso 1 1 calc R U . . .
C64 C 0.546(4) -0.078(2) 0.0709(19) 0.078(9) Uani 1 1 d . . . . .
H64 H 0.5410 -0.1035 0.0097 0.093 Uiso 1 1 calc R U . . .
C69 C 1.013(3) 0.170(2) 0.000(2) 0.080(10) Uani 1 1 d . . . . .
C78 C 0.996(3) 0.214(3) -0.1420(18) 0.073(9) Uani 1 1 d . . . . .
C71 C 0.915(3) 0.291(3) -0.0271(16) 0.090(12) Uani 1 1 d . . . . .
C70 C 0.958(3) 0.2499(18) 0.037(2) 0.054(6) Uani 1 1 d . . . . .
C75 C 0.728(3) 0.5220(17) 0.0136(13) 0.050(6) Uani 1 1 d . . . . .
H75 H 0.6817 0.5679 0.0204 0.061 Uiso 1 1 calc R U . . .
C73 C 0.801(3) 0.3993(18) 0.0698(14) 0.051(6) Uani 1 1 d . . . . .
H73 H 0.7992 0.3599 0.1124 0.061 Uiso 1 1 calc R U . . .
C72 C 0.861(2) 0.3724(16) -0.0126(12) 0.042(5) Uani 1 1 d . . . . .
C81 C 1.030(4) 0.142(3) -0.0994(19) 0.090(11) Uani 1 1 d . . . . .
C77 C 0.829(3) 0.4232(17) -0.0745(13) 0.048(6) Uani 1 1 d . . . . .
H77 H 0.8446 0.4056 -0.1299 0.058 Uiso 1 1 calc R U . . .
C82 C 1.105(3) 0.0735(17) -0.148(4) 0.18(3) Uani 1 1 d . . . . .
H82A H 1.0531 0.0021 -0.1533 0.214 Uiso 1 1 calc R U . . .
H82B H 1.2036 0.0900 -0.1232 0.214 Uiso 1 1 calc R U . . .
C80 C 1.081(5) 0.121(3) -0.254(4) 0.27(4) Uani 1 1 d . . . . .
H80A H 1.0189 0.0663 -0.2990 0.322 Uiso 1 1 calc R U . . .
H80B H 1.1724 0.1486 -0.2721 0.322 Uiso 1 1 calc R U . . .
C79 C 1.012(3) 0.207(3) -0.235(3) 0.116(15) Uani 1 1 d . . . . .
H79A H 1.0734 0.2705 -0.2456 0.140 Uiso 1 1 calc R U . . .
H79B H 0.9199 0.1881 -0.2715 0.140 Uiso 1 1 calc R U . . .
O8 O 0.347(3) 0.116(2) 0.645(2) 0.24(2) Uani 1 1 d . . . . .
O6A O 0.388(3) -0.007(2) 0.5358(18) 0.141(11) Uani 1 1 d . . . . .
C42 C 0.313(2) 0.4228(18) 0.9355(18) 0.053(7) Uani 1 1 d . . . . .
C39 C 0.337(3) 0.375(2) 1.004(2) 0.089(10) Uani 1 1 d . . . . .
H39A H 0.2470 0.3371 1.0195 0.106 Uiso 1 1 calc R U . . .
H39B H 0.3926 0.4251 1.0545 0.106 Uiso 1 1 calc R U . . .
C38 C 0.2425(18) 0.5023(14) 0.9555(11) 0.028(4) Uani 1 1 d . . . . .
C40 C 0.339(3) 0.404(2) 0.863(2) 0.077(9) Uani 1 1 d . . . . .
H40 H 0.3159 0.4293 0.8147 0.093 Uiso 1 1 calc R U . . .
C43 C 0.415(3) 0.306(2) 0.981(3) 0.120(17) Uani 1 1 d . . . . .
H43A H 0.5077 0.3271 1.0178 0.144 Uiso 1 1 calc R U . . .
H43B H 0.3615 0.2375 0.9867 0.144 Uiso 1 1 calc R U . . .
C44 C 0.261(3) 0.356(2) 0.4836(17) 0.056(7) Uani 1 1 d . . . . .
H44 H 0.2719 0.3023 0.4494 0.067 Uiso 1 1 calc R U . . .
Cl2B Cl 0.8807(11) 0.7595(7) 0.3726(6) 0.097(3) Uani 1 1 d . . . . .
O11B O 0.918(4) 0.695(2) 0.430(2) 0.154(12) Uani 1 1 d . . . . .
O7 O 0.811(3) 0.809(3) 0.4230(19) 0.165(13) Uani 1 1 d . . . . .
Cl1 Cl 0.2779(8) 0.0425(6) 0.5602(5) 0.080(2) Uani 1 1 d . . . . .
O12B O 1.013(4) 0.833(2) 0.350(2) 0.194(15) Uani 1 1 d . . . . .
O13B O 0.823(4) 0.688(2) 0.299(2) 0.220(19) Uani 1 1 d . . . . .
O10 O 0.228(3) 0.086(2) 0.4972(15) 0.115(9) Uani 1 1 d . . . . .
C1B C 0.573(4) 0.0979(16) 0.0697(19) 0.085(10) Uani 1 1 d . . . . .
H1B1 H 0.6087 0.1363 0.0258 0.102 Uiso 1 1 calc R U . . .
H1B2 H 0.5836 0.1437 0.1228 0.102 Uiso 1 1 calc R U . . .
C2B C 0.406(5) -0.095(3) 0.078(8) 0.53(9) Uani 1 1 d . . . . .
H2B1 H 0.3643 -0.0658 0.0353 0.802 Uiso 1 1 calc R U . . .
H2B2 H 0.4002 -0.0653 0.1345 0.802 Uiso 1 1 calc R U . . .
H2B3 H 0.3544 -0.1662 0.0684 0.802 Uiso 1 1 calc R U . . .
C3B C -0.274(3) 0.325(2) 0.6693(17) 0.078(10) Uani 1 1 d . . . . .
H3B1 H -0.2484 0.2809 0.6280 0.094 Uiso 1 1 calc R U . . .
H3B2 H -0.3012 0.2904 0.7165 0.094 Uiso 1 1 calc R U . . .
C4B C 0.241(3) 0.350(2) 0.562(2) 0.068(8) Uani 1 1 d . . . . .
H4B H 0.2259 0.2875 0.5780 0.082 Uiso 1 1 calc R U . . .
C8B C 0.5655(19) 1.0279(13) 0.8158(14) 0.051(5) Uani 1 1 d . . . . .
H8B1 H 0.6146 1.0388 0.7677 0.077 Uiso 1 1 calc R U . . .
H8B2 H 0.6281 1.0669 0.8681 0.077 Uiso 1 1 calc R U . . .
H8B3 H 0.4837 1.0479 0.8076 0.077 Uiso 1 1 calc R U . . .
C7B C 1.4619(13) 0.1356(11) 0.3497(9) 0.027(3) Uani 1 1 d . . . . .
H7B1 H 1.5301 0.1817 0.3970 0.040 Uiso 1 1 calc R U . . .
H7B2 H 1.5109 0.1112 0.3087 0.040 Uiso 1 1 calc R U . . .
H7B3 H 1.4010 0.0800 0.3712 0.040 Uiso 1 1 calc R U . . .
O14B O 0.167(3) -0.0225(19) 0.5864(16) 0.101(7) Uani 1 1 d . . . . .
C5B C 1.538(4) 0.364(3) 0.3222(19) 0.085(10) Uani 1 1 d . . . . .
H5B H 1.6177 0.3559 0.3521 0.102 Uiso 1 1 calc R U . . .
C6B C 1.427(3) 0.291(2) 0.2979(18) 0.055(7) Uani 1 1 d . . . . .
C9B C 0.2655(19) 0.6574(14) 0.4238(11) 0.037(4) Uani 1 1 d . . . . .
H9B1 H 0.2236 0.7086 0.4232 0.055 Uiso 1 1 calc R U . . .
H9B2 H 0.2183 0.6043 0.3752 0.055 Uiso 1 1 calc R U . . .
H9B3 H 0.3647 0.6857 0.4204 0.055 Uiso 1 1 calc R U . . .
C12B C 0.945(3) 0.0399(18) 0.328(2) 0.076(9) Uani 1 1 d . . . . .
H12A H 1.0126 0.0341 0.3743 0.091 Uiso 1 1 calc R U . . .
H12C H 0.8541 -0.0128 0.3259 0.091 Uiso 1 1 calc R U . . .
C75B C 0.551(4) -0.2350(18) 0.185(2) 0.155(19) Uani 1 1 d . . . . .
H75A H 0.4492 -0.2548 0.1744 0.233 Uiso 1 1 calc R U . . .
H75B H 0.5861 -0.2115 0.2458 0.233 Uiso 1 1 calc R U . . .
H75C H 0.5778 -0.2916 0.1661 0.233 Uiso 1 1 calc R U . . .
C41 C 0.435(4) 0.313(3) 0.871(3) 0.20(3) Uani 1 1 d . . . . .
H41A H 0.3860 0.2492 0.8320 0.246 Uiso 1 1 calc R U . . .
H41B H 0.5330 0.3404 0.8634 0.246 Uiso 1 1 calc R U . . .
C74 C 0.756(3) 0.4708(19) 0.0823(16) 0.070(7) Uani 1 1 d . . . . .
H74 H 0.7403 0.4911 0.1371 0.084 Uiso 1 1 calc R U . . .
C76 C 0.772(3) 0.501(2) -0.060(2) 0.082(9) Uani 1 1 d . . . . .
H76 H 0.7659 0.5388 -0.1028 0.098 Uiso 1 1 calc R U . . .

loop_
_atom_site_aniso_label
_atom_site_aniso_U_11
_atom_site_aniso_U_22
_atom_site_aniso_U_33
_atom_site_aniso_U_23
_atom_site_aniso_U_13
_atom_site_aniso_U_12
Ni1 0.0434(17) 0.0591(19) 0.0347(14) 0.0181(13) 0.0001(12) 0.0253(15)
Ni2 0.053(2) 0.0391(17) 0.073(2) 0.0059(15) 0.0032(16) 0.0185(15)
N3 0.046(11) 0.14(2) 0.073(16) 0.100(16) -0.046(11) -0.055(13)
N2 0.056(13) 0.072(15) 0.031(10) 0.031(10) -0.009(9) 0.010(11)
N1 0.028(9) 0.050(11) 0.046(10) 0.019(9) 0.002(8) 0.010(8)
C2 0.032(11) 0.047(13) 0.040(11) 0.018(10) 0.014(9) 0.020(10)
N5 0.041(11) 0.108(18) 0.028(10) 0.015(11) 0.020(8) 0.024(12)
N7 0.045(12) 0.084(16) 0.069(12) 0.044(11) 0.016(10) 0.033(11)
C13 0.034(12) 0.046(13) 0.025(11) 0.015(10) 0.011(9) 0.010(10)
O1 0.044(8) 0.036(8) 0.054(9) 0.019(7) -0.005(7) 0.025(7)
O2 0.045(9) 0.081(11) 0.012(7) 0.013(7) -0.003(6) 0.035(8)
O3 0.066(11) 0.052(10) 0.063(11) 0.019(8) 0.015(9) 0.038(9)
C8 0.044(14) 0.039(15) 0.13(2) 0.026(15) -0.050(15) 0.006(12)
C5 0.031(10) 0.034(10) 0.100(17) 0.028(10) -0.041(10) -0.002(8)
C4 0.043(15) 0.13(2) 0.10(2) 0.077(19) 0.026(14) 0.038(16)
C7 0.048(13) 0.051(13) 0.082(16) 0.022(11) -0.028(11) 0.002(11)
C6 0.045(12) 0.036(12) 0.109(19) 0.021(12) -0.044(12) -0.004(9)
C3 0.069(18) 0.12(2) 0.047(14) 0.029(15) -0.013(12) 0.053(18)
C1 0.040(13) 0.033(11) 0.064(15) 0.005(10) -0.010(11) 0.010(10)
C10 0.069(17) 0.076(18) 0.055(14) 0.038(13) -0.009(12) 0.035(15)
C12 0.023(10) 0.025(10) 0.058(14) 0.008(10) -0.015(9) 0.004(8)
C15 0.066(17) 0.12(2) 0.040(13) 0.011(15) 0.015(12) 0.069(17)
C18 0.065(15) 0.043(13) 0.027(10) 0.008(9) 0.012(10) 0.030(12)
C19 0.041(13) 0.070(17) 0.030(12) 0.026(12) -0.008(10) 0.016(12)
C14 0.043(14) 0.11(2) 0.038(13) -0.009(14) -0.016(10) 0.027(15)
C11 0.083(18) 0.11(2) 0.028(11) 0.028(13) 0.020(11) 0.075(17)
C24 0.028(12) 0.10(2) 0.039(13) 0.022(13) 0.014(10) 0.011(13)
C21 0.068(18) 0.08(2) 0.070(17) 0.046(15) 0.024(14) 0.053(17)
C23 0.10(2) 0.034(14) 0.057(16) 0.005(12) 0.044(15) 0.019(14)
C22 0.023(10) 0.078(17) 0.029(11) 0.021(11) -0.001(8) 0.025(11)
C26 0.041(15) 0.16(3) 0.056(17) 0.04(2) 0.025(13) -0.002(19)
C25 0.021(12) 0.15(4) 0.09(2) -0.03(2) 0.009(13) -0.006(17)
C29 0.033(12) 0.071(18) 0.044(13) 0.005(12) 0.017(10) 0.007(11)
C31 0.037(10) 0.027(9) 0.001(7) 0.001(6) -0.004(6) 0.012(8)
C35 0.063(13) 0.079(15) 0.022(9) 0.028(9) 0.010(8) 0.052(12)
C30 0.027(9) 0.049(12) 0.006(8) 0.001(7) -0.006(6) 0.022(9)
C33 0.037(10) 0.046(11) 0.015(8) -0.001(7) 0.001(7) 0.017(9)
C32 0.018(8) 0.021(9) 0.027(9) -0.003(7) 0.010(7) 0.006(7)
C36 0.089(18) 0.082(17) 0.017(10) 0.033(11) 0.001(10) 0.047(15)
C34 0.062(13) 0.073(16) 0.020(9) 0.007(10) 0.000(9) 0.016(12)
C37 0.050(14) 0.039(12) 0.043(12) -0.005(10) 0.018(10) 0.023(11)
N10 0.038(9) 0.031(9) 0.056(10) -0.019(8) 0.016(8) 0.024(8)
N9 0.024(10) 0.033(11) 0.13(2) -0.019(11) 0.002(11) 0.022(9)
N8 0.094(17) 0.045(13) 0.043(11) 0.010(10) 0.025(11) 0.038(13)
N11 0.046(12) 0.022(10) 0.077(14) -0.002(9) -0.010(10) 0.009(9)
N13 0.047(12) 0.074(16) 0.045(12) 0.002(11) -0.009(9) 0.010(11)
N12 0.020(10) 0.060(14) 0.097(16) 0.040(12) -0.001(9) 0.018(10)
C65 0.066(15) 0.016(10) 0.057(13) 0.002(9) 0.008(11) 0.006(10)
O5 0.068(11) 0.022(8) 0.067(11) 0.002(8) 0.015(9) 0.019(8)
O6 0.058(9) 0.043(8) 0.038(8) 0.005(6) 0.012(7) 0.030(8)
O4 0.067(13) 0.098(15) 0.053(11) 0.023(10) 0.017(9) 0.011(11)
C47A 0.070(18) 0.046(14) 0.078(18) 0.012(13) 0.014(14) 0.031(14)
C47 0.10(3) 0.08(2) 0.10(2) 0.05(2) 0.01(2) 0.05(2)
C48 0.017(9) 0.062(16) 0.043(12) 0.013(11) -0.012(8) 0.004(10)
C46 0.10(2) 0.038(15) 0.10(2) 0.024(16) 0.06(2) 0.008(16)
C50 0.050(16) 0.043(15) 0.10(2) 0.002(14) -0.012(14) 0.008(12)
C45 0.06(2) 0.06(2) 0.13(3) 0.04(2) -0.017(19) -0.011(15)
C52 0.030(11) 0.034(12) 0.070(16) 0.015(11) 0.034(11) 0.012(9)
C57 0.025(11) 0.021(12) 0.10(2) -0.009(12) 0.011(12) 0.008(10)
C56 0.031(12) 0.036(13) 0.11(2) -0.006(14) -0.021(13) -0.001(10)
C51 0.046(16) 0.10(2) 0.039(14) -0.003(15) 0.002(12) -0.005(16)
C55 0.030(13) 0.052(16) 0.075(19) 0.002(14) -0.005(12) 0.010(12)
C53 0.043(14) 0.063(18) 0.059(16) 0.010(14) -0.002(12) -0.003(12)
C54 0.036(15) 0.09(2) 0.13(3) -0.028(19) 0.003(15) 0.038(15)
C58 0.07(2) 0.44(8) 0.10(3) 0.13(4) 0.039(19) 0.11(3)
C62 0.032(13) 0.067(19) 0.074(17) 0.022(14) 0.003(12) 0.010(13)
C66 0.16(6) 0.42(11) 0.32(10) 0.07(9) 0.02(6) 0.24(8)
N1B 0.08(2) 0.001(9) 0.36(5) -0.016(16) -0.02(2) -0.009(11)
C67 0.064(17) 0.022(12) 0.11(2) -0.028(12) -0.005(15) 0.014(12)
C64 0.10(2) 0.062(18) 0.066(18) 0.004(14) 0.017(16) 0.020(17)
C69 0.047(16) 0.063(18) 0.15(3) 0.039(19) 0.015(16) 0.035(15)
C78 0.043(14) 0.11(3) 0.060(17) 0.029(17) -0.018(12) 0.030(16)
C71 0.09(2) 0.10(2) 0.035(14) 0.019(15) 0.024(14) -0.035(18)
C70 0.056(16) 0.039(13) 0.079(19) 0.019(13) 0.023(14) 0.027(12)
C75 0.067(15) 0.053(13) 0.049(12) 0.028(10) 0.018(11) 0.034(12)
C73 0.060(15) 0.055(15) 0.037(12) 0.009(11) 0.005(10) 0.023(12)
C72 0.067(15) 0.037(12) 0.031(10) 0.021(9) 0.011(10) 0.024(12)
C81 0.13(3) 0.09(2) 0.054(19) 0.017(17) 0.018(19) 0.04(2)
C77 0.081(18) 0.045(14) 0.035(11) 0.022(10) 0.008(11) 0.037(14)
C82 0.034(14) 0.013(12) 0.46(8) 0.00(2) -0.03(3) 0.018(11)
C80 0.19(4) 0.15(4) 0.34(7) -0.19(4) 0.22(5) -0.09(3)
C79 0.07(2) 0.10(3) 0.16(3) -0.05(2) 0.06(2) 0.027(19)
O8 0.15(3) 0.14(3) 0.27(4) 0.09(3) -0.14(3) -0.09(2)
O6A 0.19(3) 0.18(2) 0.13(2) 0.092(19) 0.09(2) 0.13(2)
C42 0.037(12) 0.052(14) 0.076(18) -0.013(13) -0.003(12) 0.036(11)
C39 0.060(18) 0.09(2) 0.14(3) 0.03(2) 0.019(18) 0.048(17)
C38 0.036(10) 0.039(10) 0.026(9) 0.004(8) -0.004(7) 0.037(9)
C40 0.059(16) 0.10(2) 0.09(2) 0.008(18) -0.001(14) 0.066(17)
C43 0.059(17) 0.07(2) 0.24(5) 0.08(3) -0.03(2) 0.034(16)
C44 0.056(15) 0.060(17) 0.043(14) 0.003(12) -0.006(11) 0.017(13)
Cl2B 0.117(7) 0.085(6) 0.096(6) 0.025(5) 0.053(6) 0.028(6)
O11B 0.19(3) 0.16(3) 0.17(3) 0.05(2) 0.05(2) 0.14(3)
O7 0.14(2) 0.23(3) 0.17(3) -0.01(2) -0.015(18) 0.16(2)
Cl1 0.069(5) 0.074(5) 0.106(6) 0.033(5) 0.002(4) 0.036(4)
O12B 0.21(3) 0.11(2) 0.24(3) 0.06(2) 0.15(3) -0.01(2)
O13B 0.29(4) 0.11(2) 0.17(3) -0.10(2) 0.05(3) 0.00(2)
O10 0.110(17) 0.15(2) 0.115(17) 0.109(16) 0.022(13) 0.049(15)
C1B 0.15(3) 0.015(11) 0.10(2) 0.013(12) 0.025(19) 0.033(15)
C2B 0.05(3) 0.05(3) 1.4(3) 0.01(7) 0.10(7) -0.04(2)
C3B 0.053(16) 0.11(3) 0.052(16) 0.032(15) 0.002(13) -0.001(17)
C4B 0.057(17) 0.062(18) 0.10(2) 0.024(16) 0.033(15) 0.028(14)
C8B 0.043(10) 0.025(10) 0.086(15) 0.025(10) 0.010(10) 0.007(8)
C7B 0.009(6) 0.042(9) 0.033(8) 0.016(7) -0.002(6) 0.014(6)
O14B 0.12(2) 0.104(18) 0.106(16) 0.044(14) 0.059(14) 0.058(16)
C5B 0.07(2) 0.10(3) 0.08(2) 0.053(19) 0.010(17) 0.02(2)
C6B 0.035(14) 0.060(17) 0.076(18) 0.010(14) 0.015(12) 0.025(13)
C9B 0.030(9) 0.056(12) 0.029(9) 0.018(8) 0.004(7) 0.017(8)
C12B 0.053(15) 0.027(13) 0.11(2) 0.008(14) -0.013(15) -0.018(11)
C75B 0.12(3) 0.033(14) 0.26(5) 0.03(2) -0.11(3) 0.005(16)
C41 0.06(2) 0.15(4) 0.30(6) -0.18(4) 0.08(3) -0.03(2)
C74 0.085(16) 0.094(17) 0.064(14) 0.022(12) -0.008(12) 0.079(15)
C76 0.09(2) 0.055(17) 0.11(2) 0.014(16) 0.042(17) 0.030(16)

loop_
_atom_type_symbol
_atom_type_description
_atom_type_scat_dispersion_real
_atom_type_scat_dispersion_imag
_atom_type_scat_source
C C 0.0033 0.0016 'International Tables Vol C Tables 4.2.6.8 and 6.1.1.4'
H H 0.0000 0.0000 'International Tables Vol C Tables 4.2.6.8 and 6.1.1.4'
N N 0.0061 0.0033 'International Tables Vol C Tables 4.2.6.8 and 6.1.1.4'
O O 0.0106 0.0060 'International Tables Vol C Tables 4.2.6.8 and 6.1.1.4'
Cl Cl 0.1484 0.1585 'International Tables Vol C Tables 4.2.6.8 and 6.1.1.4'
Ni Ni 0.3393 1.1124 'International Tables Vol C Tables 4.2.6.8 and 6.1.1.4'

loop_
_geom_angle_atom_site_label_1
_geom_angle_atom_site_label_2
_geom_angle_atom_site_label_3
_geom_angle
_geom_angle_site_symmetry_1
_geom_angle_site_symmetry_3
_geom_angle_publ_flag
O2 Ni1 N3 97.8(8) . . ?
O2 Ni1 N1 107.2(7) . . ?
N3 Ni1 N1 86.8(8) . . ?
O2 Ni1 C2 97.1(7) . . ?
N3 Ni1 C2 94.2(8) . . ?
N1 Ni1 C2 155.4(7) . . ?
O2 Ni1 O1 82.0(5) . . ?
N3 Ni1 O1 176.0(7) . . ?
N1 Ni1 O1 89.4(7) . . ?
C2 Ni1 O1 89.8(7) . . ?
O2 Ni1 N2 175.3(8) . . ?
N3 Ni1 N2 82.0(9) . . ?
N1 Ni1 N2 77.5(7) . . ?
C2 Ni1 N2 78.3(7) . . ?
O1 Ni1 N2 98.5(6) . . ?
O5 Ni2 N8 101.7(8) . . ?
O5 Ni2 N11 98.6(7) . . ?
N8 Ni2 N11 158.2(7) . . ?
O5 Ni2 N10 97.1(7) . . ?
N8 Ni2 N10 90.0(7) . . ?
N11 Ni2 N10 95.1(8) . . ?
O5 Ni2 O4 80.6(8) . . ?
N8 Ni2 O4 90.7(8) . . ?
N11 Ni2 O4 85.0(8) . . ?
N10 Ni2 O4 177.7(8) . . ?
O5 Ni2 N9 176.9(8) . . ?
N8 Ni2 N9 79.4(7) . . ?
N11 Ni2 N9 80.7(7) . . ?
N10 Ni2 N9 80.0(7) . . ?
O4 Ni2 N9 102.3(8) . . ?
C12 N3 C19 100(2) . . ?
C12 N3 Ni1 121(2) . . ?
C19 N3 Ni1 138.1(13) . . ?
C21 N2 C10 112(2) . . ?
C21 N2 C11 115.3(16) . . ?
C10 N2 C11 110(2) . . ?
C21 N2 Ni1 109.0(14) . . ?
C10 N2 Ni1 104.3(11) . . ?
C11 N2 Ni1 105.4(13) . . ?
C22 N1 C23 110(2) . . ?
C22 N1 Ni1 114.6(16) . . ?
C23 N1 Ni1 135.9(18) . . ?
C1 C2 C3 110(2) . . ?
C1 C2 Ni1 109.5(16) . . ?
C3 C2 Ni1 140(2) . . ?
C24 N5 C22 107(2) . . ?
C1 N7 C8 100.7(19) . . ?
C1 N7 C8B 128.5(17) . . ?
C8 N7 C8B 129(2) . . ?
C12 C13 C9B 133(2) . . ?
C12 C13 C14 107.2(18) . . ?
C9B C13 C14 119(2) . . ?
C31 O1 Ni1 111.1(12) . . ?
C30 O2 Ni1 110.7(12) . . ?
C38 O3 C37 115.1(14) . . ?
C3 C8 C7 126(2) . . ?
C3 C8 N7 110(2) . . ?
C7 C8 N7 124(2) . . ?
C4 C5 C6 125(2) . . ?
C5 C4 C3 113(3) . . ?
C8 C7 C6 113(2) . . ?
C7 C6 C5 120.4(19) . . ?
C8 C3 C2 108(2) . . ?
C8 C3 C4 119(2) . . ?
C2 C3 C4 130(3) . . ?
C2 C1 N7 110(2) . . ?
C2 C1 C10 126(2) . . ?
N7 C1 C10 122(2) . . ?
C1 C10 N2 104(2) . . ?
C13 C12 N3 120(2) . . ?
C13 C12 C11 121.5(19) . . ?
N3 C12 C11 118(2) . . ?
C44 C15 C14 118(2) . . ?
C4B C18 C19 114(2) . . ?
C18 C19 C14 121(2) . . ?
C18 C19 N3 129.2(19) . . ?
C14 C19 N3 110(2) . . ?
C15 C14 C13 139(2) . . ?
C15 C14 C19 117(3) . . ?
C13 C14 C19 102(2) . . ?
C12 C11 N2 108.9(18) . . ?
N5 C24 C23 107(2) . . ?
N5 C24 C25 135(3) . . ?
C23 C24 C25 118(3) . . ?
C22 C21 N2 109(2) . . ?
C29 C23 N1 135(3) . . ?
C29 C23 C24 119(3) . . ?
N1 C23 C24 105(2) . . ?
N1 C22 C21 121.1(18) . . ?
N1 C22 N5 111(2) . . ?
C21 C22 N5 128(2) . . ?
C25 C26 C3B 121(3) . . ?
C26 C25 C24 121(3) . . ?
C23 C29 C3B 124(3) . . ?
O1 C31 C32 128.6(17) . . ?
O1 C31 C30 115.9(14) . . ?
C32 C31 C30 115.4(15) . . ?
C36 C35 C34 124.7(17) . . ?
O2 C30 C38 118.2(16) . . ?
O2 C30 C31 119.8(14) . . ?
C38 C30 C31 122.0(14) . . ?
C32 C33 C34 127.1(17) . . ?
C37 C32 C33 112.7(16) . . ?
C37 C32 C31 125.0(17) . . ?
C33 C32 C31 122.2(17) . . ?
C35 C36 C37 118.5(17) . . ?
C35 C34 C33 109.6(19) . . ?
C32 C37 C36 126.9(18) . . ?
C32 C37 O3 121.1(17) . . ?
C36 C37 O3 111.8(18) . . ?
C51 N10 C57 111(2) . . ?
C51 N10 Ni2 111.7(15) . . ?
C57 N10 Ni2 135.8(17) . . ?
C12B N9 C50 111(2) . . ?
C12B N9 C67 111(2) . . ?
C50 N9 C67 112.8(18) . . ?
C12B N9 Ni2 110.0(13) . . ?
C50 N9 Ni2 107.0(16) . . ?
C67 N9 Ni2 104.3(16) . . ?
C48 N8 C47A 98(2) . . ?
C48 N8 Ni2 144.9(16) . . ?
C47A N8 Ni2 116(2) . . ?
C62 N11 C65 100.0(17) . . ?
C62 N11 Ni2 114.4(15) . . ?
C65 N11 Ni2 145.6(14) . . ?
C52 N13 C51 112(2) . . ?
C52 N13 C58 126(3) . . ?
C51 N13 C58 118(3) . . ?
C47A N12 C6B 106.4(18) . . ?
C47A N12 C7B 128.7(19) . . ?
C6B N12 C7B 124.8(18) . . ?
C1B C65 N11 129(2) . . ?
C1B C65 C64 115(3) . . ?
N11 C65 C64 114(2) . . ?
C70 O5 Ni2 116.5(15) . . ?
C78 O6 C71 125(2) . . ?
C69 O4 Ni2 107(2) . . ?
N12 C47A N8 117(2) . . ?
N12 C47A C50 122(2) . . ?
N8 C47A C50 120(3) . . ?
C46 C47 C48 108(2) . . ?
N8 C48 C6B 119(2) . . ?
N8 C48 C47 124(2) . . ?
C6B C48 C47 116(2) . . ?
C47 C46 C45 127(3) . . ?
N9 C50 C47A 108(2) . . ?
C46 C45 C5B 123(3) . . ?
N13 C52 C57 107(2) . . ?
N13 C52 C53 130(2) . . ?
C57 C52 C53 122(2) . . ?
C56 C57 C52 121(2) . . ?
C56 C57 N10 133(3) . . ?
C52 C57 N10 106(2) . . ?
C57 C56 C55 119(3) . . ?
N10 C51 N13 103(3) . . ?
N10 C51 C12B 128(2) . . ?
N13 C51 C12B 129(3) . . ?
C54 C55 C56 119(3) . . ?
C54 C53 C52 119(3) . . ?
C55 C54 C53 118(3) . . ?
N1B C62 N11 113(2) . . ?
N1B C62 C67 129(3) . . ?
N11 C62 C67 117(2) . . ?
C62 N1B C64 116(3) . . ?
C62 N1B C75B 122(3) . . ?
C64 N1B C75B 115(2) . . ?
N9 C67 C62 111.2(19) . . ?
N1B C64 C65 97(3) . . ?
N1B C64 C2B 130(5) . . ?
C65 C64 C2B 117(3) . . ?
O4 C69 C70 117(3) . . ?
O4 C69 C81 114(2) . . ?
C70 C69 C81 127(3) . . ?
O6 C78 C81 127(3) . . ?
O6 C78 C79 117(2) . . ?
C81 C78 C79 116(3) . . ?
C70 C71 C72 122(2) . . ?
C70 C71 O6 125(3) . . ?
C72 C71 O6 112(2) . . ?
O5 C70 C71 135(3) . . ?
O5 C70 C69 117(2) . . ?
C71 C70 C69 109(3) . . ?
C76 C75 C74 117(2) . . ?
C74 C73 C72 124(2) . . ?
C77 C72 C71 125(2) . . ?
C77 C72 C73 109.6(18) . . ?
C71 C72 C73 124.6(17) . . ?
C78 C81 C69 105(3) . . ?
C78 C81 C82 118(3) . . ?
C69 C81 C82 135(3) . . ?
C72 C77 C76 124(2) . . ?
C81 C82 C80 94(2) . . ?
C82 C80 C79 106(2) . . ?
C78 C79 C80 106(4) . . ?
C40 C42 C39 125(2) . . ?
C40 C42 C38 120(2) . . ?
C39 C42 C38 115(2) . . ?
C42 C39 C43 111(3) . . ?
O3 C38 C30 121.1(14) . . ?
O3 C38 C42 110.5(16) . . ?
C30 C38 C42 128.4(18) . . ?
C42 C40 C41 106(3) . . ?
C41 C43 C39 105(2) . . ?
C15 C44 C4B 121(3) . . ?
O13B Cl2B O7 128(2) . . ?
O13B Cl2B O11B 98(2) . . ?
O7 Cl2B O11B 102.6(17) . . ?
O13B Cl2B O12B 104(2) . . ?
O7 Cl2B O12B 112(2) . . ?
O11B Cl2B O12B 111(2) . . ?
O14B Cl1 O10 109.3(15) . . ?
O14B Cl1 O8 99.8(19) . . ?
O10 Cl1 O8 113(2) . . ?
O14B Cl1 O6A 112.0(15) . . ?
O10 Cl1 O6A 115.3(16) . . ?
O8 Cl1 O6A 106(2) . . ?
C65 C1B C66 101(2) . . ?
C26 C3B C29 115(3) . . ?
C18 C4B C44 128(3) . . ?
C6B C5B C45 119(3) . . ?
C5B C6B C48 124(3) . . ?
C5B C6B N12 137(3) . . ?
C48 C6B N12 99(2) . . ?
N9 C12B C51 109(2) . . ?
C43 C41 C40 93.3(18) . . ?
C73 C74 C75 121(2) . . ?
C75 C76 C77 122(3) . . ?

loop_
_geom_bond_atom_site_label_1
_geom_bond_atom_site_label_2
_geom_bond_distance
_geom_bond_site_symmetry_2
_geom_bond_publ_flag
Ni1 O2 1.942(14) . ?
Ni1 N3 1.95(3) . ?
Ni1 N1 2.045(17) . ?
Ni1 C2 2.12(2) . ?
Ni1 O1 2.122(15) . ?
Ni1 N2 2.203(18) . ?
Ni2 O5 1.964(16) . ?
Ni2 N8 2.03(2) . ?
Ni2 N11 2.053(19) . ?
Ni2 N10 2.069(16) . ?
Ni2 O4 2.140(18) . ?
Ni2 N9 2.27(2) . ?
N3 C12 1.27(3) . ?
N3 C19 1.53(4) . ?
N2 C21 1.46(3) . ?
N2 C10 1.51(3) . ?
N2 C11 1.60(3) . ?
N1 C22 1.36(3) . ?
N1 C23 1.31(3) . ?
C2 C1 1.27(3) . ?
C2 C3 1.37(3) . ?
N5 C24 1.33(3) . ?
N5 C22 1.36(3) . ?
N7 C1 1.47(3) . ?
N7 C8 1.43(3) . ?
N7 C8B 1.40(3) . ?
C13 C12 1.38(3) . ?
C13 C9B 1.43(2) . ?
C13 C14 1.42(4) . ?
O1 C31 1.259(19) . ?
O2 C30 1.37(2) . ?
O3 C38 1.35(2) . ?
O3 C37 1.53(2) . ?
C8 C3 1.35(4) . ?
C8 C7 1.45(3) . ?
C5 C4 1.37(3) . ?
C5 C6 1.45(3) . ?
C4 C3 1.47(4) . ?
C7 C6 1.37(3) . ?
C1 C10 1.46(3) . ?
C12 C11 1.54(3) . ?
C15 C44 1.34(4) . ?
C15 C14 1.41(4) . ?
C18 C4B 1.34(3) . ?
C18 C19 1.36(3) . ?
C19 C14 1.47(3) . ?
C24 C23 1.51(4) . ?
C24 C25 1.49(4) . ?
C21 C22 1.41(4) . ?
C23 C29 1.35(4) . ?
C26 C25 1.37(5) . ?
C26 C3B 1.51(4) . ?
C29 C3B 1.49(4) . ?
C31 C32 1.36(2) . ?
C31 C30 1.44(2) . ?
C35 C36 1.30(3) . ?
C35 C34 1.46(3) . ?
C30 C38 1.43(2) . ?
C33 C32 1.40(2) . ?
C33 C34 1.52(3) . ?
C32 C37 1.32(3) . ?
C36 C37 1.46(3) . ?
N10 C51 1.37(3) . ?
N10 C57 1.39(2) . ?
N9 C12B 1.49(4) . ?
N9 C50 1.47(3) . ?
N9 C67 1.47(3) . ?
N8 C48 1.38(3) . ?
N8 C47A 1.32(3) . ?
N11 C62 1.39(3) . ?
N11 C65 1.40(3) . ?
N13 C52 1.31(3) . ?
N13 C51 1.44(3) . ?
N13 C58 1.51(4) . ?
N12 C47A 1.37(3) . ?
N12 C6B 1.43(3) . ?
N12 C7B 1.476(19) . ?
C65 C1B 1.40(3) . ?
C65 C64 1.49(4) . ?
O5 C70 1.19(3) . ?
O6 C78 1.25(3) . ?
O6 C71 1.43(3) . ?
O4 C69 1.30(3) . ?
C47A C50 1.54(4) . ?
C47 C46 1.33(4) . ?
C47 C48 1.58(4) . ?
C48 C6B 1.38(3) . ?
C46 C45 1.26(4) . ?
C45 C5B 1.31(4) . ?
C52 C57 1.42(3) . ?
C52 C53 1.46(3) . ?
C57 C56 1.32(3) . ?
C56 C55 1.45(3) . ?
C51 C12B 1.43(4) . ?
C55 C54 1.58(4) . ?
C53 C54 1.31(4) . ?
C62 N1B 1.26(3) . ?
C62 C67 1.58(3) . ?
C66 C1B 1.87(7) . ?
N1B C64 1.38(4) . ?
N1B C75B 2.21(5) . ?
C64 C2B 1.37(6) . ?
C69 C70 1.51(3) . ?
C69 C81 1.62(4) . ?
C78 C81 1.40(4) . ?
C78 C79 1.49(4) . ?
C71 C70 1.33(4) . ?
C71 C72 1.45(4) . ?
C75 C76 1.33(3) . ?
C75 C74 1.43(3) . ?
C73 C74 1.25(3) . ?
C73 C72 1.56(3) . ?
C72 C77 1.36(2) . ?
C81 C82 1.60(5) . ?
C77 C76 1.42(3) . ?
C82 C80 1.90(7) . ?
C80 C79 1.62(6) . ?
O8 Cl1 1.52(3) . ?
O6A Cl1 1.56(2) . ?
C42 C40 1.22(4) . ?
C42 C39 1.40(4) . ?
C42 C38 1.55(2) . ?
C39 C43 1.49(4) . ?
C40 C41 1.86(5) . ?
C43 C41 1.79(6) . ?
C44 C4B 1.29(4) . ?
Cl2B O13B 1.38(2) . ?
Cl2B O7 1.40(3) . ?
Cl2B O11B 1.48(3) . ?
Cl2B O12B 1.52(3) . ?
Cl1 O14B 1.35(2) . ?
Cl1 O10 1.375(18) . ?
C5B C6B 1.23(4) . ?
